data_1568584
loop_
_publ_author_name
'Viana, Maria S.'
'Gomes, Clara S. B.'
'Rosa, Vitor'

_publ_section_title
;
 Heteroleptic Copper Complexes as Catalysts for the CuAAC Reaction:
 Counter-Ion Influence in Catalyst Efficiency
;
_journal_issue 2
_journal_name_full Catalysts
_journal_page_first 386
_journal_paper_doi 10.3390/catal13020386
_journal_volume 13
_journal_year 2023
_chemical_formula_moiety 'C66 H58 Cu N2 P2, C H Cl3, N O3'
_chemical_formula_sum 'C67 H59 Cl3 Cu N3 O3 P2'
_chemical_formula_weight 1186.00
_space_group_crystal_system orthorhombic
_space_group_IT_number 61
_space_group_name_Hall '-P 2ac 2ab'
_space_group_name_H-M_alt 'P b c a'
_atom_sites_solution_hydrogens geom
_audit_creation_method SHELXL-2018/3
_cell_angle_alpha 90
_cell_angle_beta 90
_cell_angle_gamma 90
_cell_formula_units_Z 8
_cell_length_a 17.979(3)
_cell_length_b 24.990(4)
_cell_length_c 27.167(4)
_cell_measurement_reflns_used 9693
_cell_measurement_temperature 110(2)
_cell_measurement_theta_max 25.13
_cell_measurement_theta_min 2.21
_cell_volume 12206(3)
_computing_cell_refinement 'Bruker SAINT'
_computing_data_collection 'Bruker APEX3'
_computing_data_reduction 'Bruker SAINT'
_computing_molecular_graphics 'ORTEP and Mercury'
_computing_publication_material 'WinGX and enCIFer'
_computing_structure_refinement 'SHELXL-2018/3 (Sheldrick, 2018)'
_computing_structure_solution 'SHELXT 2014/5 (Sheldrick, 2014)'
_diffrn_ambient_temperature 110(2)
_diffrn_measured_fraction_theta_full 0.999
_diffrn_measured_fraction_theta_max 0.996
_diffrn_measurement_device_type 'Bruker D8 Venture Photon 100 CMOS'
_diffrn_measurement_method '\f and \w scans'
_diffrn_radiation_probe x-ray
_diffrn_radiation_type MoK\a
_diffrn_radiation_wavelength 0.71073
_diffrn_reflns_av_R_equivalents 0.1057
_diffrn_reflns_av_unetI/netI 0.0313
_diffrn_reflns_Laue_measured_fraction_full 0.999
_diffrn_reflns_Laue_measured_fraction_max 0.996
_diffrn_reflns_limit_h_max 21
_diffrn_reflns_limit_h_min -21
_diffrn_reflns_limit_k_max 30
_diffrn_reflns_limit_k_min -30
_diffrn_reflns_limit_l_max 33
_diffrn_reflns_limit_l_min -33
_diffrn_reflns_number 216199
_diffrn_reflns_point_group_measured_fraction_full 0.999
_diffrn_reflns_point_group_measured_fraction_max 0.996
_diffrn_reflns_theta_full 25.242
_diffrn_reflns_theta_max 25.772
_diffrn_reflns_theta_min 2.488
_exptl_absorpt_coefficient_mu 0.590
_exptl_absorpt_correction_T_max 0.7453
_exptl_absorpt_correction_T_min 0.5926
_exptl_absorpt_correction_type multi-scan
_exptl_absorpt_process_details
;
 SADABS 2016/2: Krause, L., Herbst-Irmer, R., Sheldrick G.M. & Stalke D.,
 J. Appl. Cryst. 48 (2015) 3-10
;
_exptl_crystal_colour red
_exptl_crystal_density_diffrn 1.291
_exptl_crystal_description prism
_exptl_crystal_F_000 4928
_exptl_crystal_size_max 0.300
_exptl_crystal_size_mid 0.240
_exptl_crystal_size_min 0.200
_refine_diff_density_max 0.777
_refine_diff_density_min -0.615
_refine_diff_density_rms 0.065
_refine_ls_extinction_method none
_refine_ls_goodness_of_fit_ref 1.056
_refine_ls_hydrogen_treatment constr
_refine_ls_matrix_type full
_refine_ls_number_parameters 716
_refine_ls_number_reflns 11645
_refine_ls_number_restraints 0
_refine_ls_restrained_S_all 1.056
_refine_ls_R_factor_all 0.1042
_refine_ls_R_factor_gt 0.0638
_refine_ls_shift/su_max 0.001
_refine_ls_shift/su_mean 0.000
_refine_ls_structure_factor_coef Fsqd
_refine_ls_weighting_details 'w=1/[\s^2^(Fo^2^)+(0.0794P)^2^+14.3139P] where P=(Fo^2^+2Fc^2^)/3'
_refine_ls_weighting_scheme calc
_refine_ls_wR_factor_gt 0.1608
_refine_ls_wR_factor_ref 0.1818
_reflns_Friedel_coverage 0.000
_reflns_number_gt 7888
_reflns_number_total 11645
_reflns_threshold_expression 'I > 2\s(I)'
_cod_data_source_file Ligand-L3_and_complexes_1-BF4_1-OTf_1-NO3_2-NO3_and_3-NO3.cif
_cod_data_source_block 2-NO3
_cod_database_code 1568584
_shelx_shelxl_version_number 2018/3
_shelx_space_group_comment
;
The symmetry employed for this shelxl refinement is uniquely defined
by the following loop, which should always be used as a source of
symmetry information in preference to the above space-group names.
They are only intended as comments.
;
_shelx_estimated_absorpt_t_min 0.843
_shelx_estimated_absorpt_t_max 0.891

loop_
_space_group_symop_operation_xyz
'x, y, z'
'x+1/2, -y+1/2, -z'
'-x, y+1/2, -z+1/2'
'-x+1/2, -y, z+1/2'
'-x, -y, -z'
'-x-1/2, y-1/2, z'
'x, -y-1/2, z-1/2'
'x-1/2, y, -z-1/2'

loop_
_atom_site_label
_atom_site_type_symbol
_atom_site_fract_x
_atom_site_fract_y
_atom_site_fract_z
_atom_site_U_iso_or_equiv
_atom_site_adp_type
_atom_site_occupancy
_atom_site_site_symmetry_order
_atom_site_calc_flag
_atom_site_refinement_flags_posn
_atom_site_refinement_flags_adp
_atom_site_refinement_flags_occupancy
_atom_site_disorder_assembly
_atom_site_disorder_group
C1 C 0.47410(19) 0.38182(14) 0.45881(13) 0.0476(8) Uani 1 1 d . . . . .
C2 C 0.5511(2) 0.39938(15) 0.46888(14) 0.0520(9) Uani 1 1 d . . . . .
C3 C 0.5888(2) 0.41773(18) 0.50966(17) 0.0659(11) Uani 1 1 d . . . . .
H3 H 0.564340 0.421834 0.540420 0.079 Uiso 1 1 calc R U . . .
C4 C 0.6646(2) 0.43018(19) 0.5044(2) 0.0742(13) Uani 1 1 d . . . . .
H4 H 0.690956 0.442670 0.532439 0.089 Uiso 1 1 calc R U . . .
C5 C 0.7019(2) 0.42533(18) 0.4616(2) 0.0727(12) Uani 1 1 d . . . . .
H5 H 0.753037 0.434753 0.460149 0.087 Uiso 1 1 calc R U . . .
C6 C 0.6657(2) 0.40635(17) 0.41865(18) 0.0630(11) Uani 1 1 d . . . . .
C7 C 0.6966(2) 0.39772(19) 0.3717(2) 0.0764(13) Uani 1 1 d . . . . .
H7 H 0.747911 0.404889 0.366412 0.092 Uiso 1 1 calc R U . . .
C8 C 0.6542(2) 0.3792(2) 0.33378(19) 0.0780(13) Uani 1 1 d . . . . .
H8 H 0.676658 0.374365 0.302437 0.094 Uiso 1 1 calc R U . . .
C9 C 0.5782(2) 0.36715(18) 0.33958(17) 0.0655(11) Uani 1 1 d . . . . .
H9 H 0.549702 0.354245 0.312629 0.079 Uiso 1 1 calc R U . . .
C10 C 0.54624(19) 0.37434(15) 0.38473(14) 0.0504(9) Uani 1 1 d . . . . .
C11 C 0.47228(19) 0.36348(14) 0.40614(13) 0.0465(8) Uani 1 1 d . . . . .
C12 C 0.5893(2) 0.39402(15) 0.42386(15) 0.0528(9) Uani 1 1 d . . . . .
C13 C 0.4081(2) 0.39534(15) 0.53320(13) 0.0506(9) Uani 1 1 d . . . . .
C14 C 0.3570(3) 0.43380(17) 0.54630(15) 0.0653(11) Uani 1 1 d . . . . .
H14 H 0.329420 0.452049 0.521629 0.078 Uiso 1 1 calc R U . . .
C15 C 0.3457(3) 0.44592(19) 0.59580(16) 0.0761(13) Uani 1 1 d . . . . .
H15 H 0.310219 0.472393 0.604658 0.091 Uiso 1 1 calc R U . . .
C16 C 0.3859(3) 0.41964(18) 0.63261(15) 0.0693(12) Uani 1 1 d . . . . .
C17 C 0.4349(3) 0.38102(19) 0.61840(15) 0.0689(12) Uani 1 1 d . . . . .
H17 H 0.462135 0.362310 0.642940 0.083 Uiso 1 1 calc R U . . .
C18 C 0.4464(2) 0.36810(18) 0.56941(14) 0.0621(10) Uani 1 1 d . . . . .
H18 H 0.480499 0.340625 0.560767 0.075 Uiso 1 1 calc R U . . .
C19 C 0.3725(3) 0.4320(2) 0.68695(16) 0.0860(15) Uani 1 1 d . . . . .
H19 H 0.412147 0.412679 0.705729 0.103 Uiso 1 1 calc R U . . .
C20 C 0.3810(5) 0.4890(3) 0.6987(2) 0.150(3) Uani 1 1 d . . . . .
H20A H 0.429069 0.501806 0.686363 0.225 Uiso 1 1 calc R U . . .
H20B H 0.378836 0.493962 0.734454 0.225 Uiso 1 1 calc R U . . .
H20C H 0.340820 0.509383 0.683114 0.225 Uiso 1 1 calc R U . . .
C21 C 0.2997(4) 0.4096(3) 0.7041(2) 0.118(2) Uani 1 1 d . . . . .
H21A H 0.296521 0.371722 0.695111 0.177 Uiso 1 1 calc R U . . .
H21B H 0.258842 0.429298 0.688524 0.177 Uiso 1 1 calc R U . . .
H21C H 0.296043 0.413238 0.739961 0.177 Uiso 1 1 calc R U . . .
C22 C 0.40582(19) 0.32225(16) 0.34144(13) 0.0498(9) Uani 1 1 d . . . . .
C23 C 0.4047(2) 0.35832(18) 0.30288(14) 0.0579(10) Uani 1 1 d . . . . .
H23 H 0.414146 0.395213 0.308512 0.069 Uiso 1 1 calc R U . . .
C24 C 0.3894(2) 0.3396(2) 0.25551(16) 0.0769(14) Uani 1 1 d . . . . .
H24 H 0.387524 0.364386 0.229009 0.092 Uiso 1 1 calc R U . . .
C25 C 0.3770(3) 0.2858(3) 0.24618(19) 0.0894(17) Uani 1 1 d . . . . .
C26 C 0.3798(3) 0.2514(3) 0.2847(2) 0.0925(16) Uani 1 1 d . . . . .
H26 H 0.372987 0.214213 0.278737 0.111 Uiso 1 1 calc R U . . .
C27 C 0.3924(3) 0.26866(19) 0.33270(17) 0.0723(12) Uani 1 1 d . . . . .
H27 H 0.391686 0.243849 0.359192 0.087 Uiso 1 1 calc R U . . .
C28 C 0.3605(4) 0.2680(4) 0.1936(2) 0.148(3) Uani 1 1 d . . . . .
H28 H 0.353225 0.229933 0.203709 0.177 Uiso 1 1 calc R U . . .
C29 C 0.4239(4) 0.2554(3) 0.1649(2) 0.125(2) Uani 1 1 d . . . . .
H29A H 0.455416 0.287165 0.161628 0.187 Uiso 1 1 calc R U . . .
H29B H 0.408118 0.243337 0.132219 0.187 Uiso 1 1 calc R U . . .
H29C H 0.452147 0.226768 0.181094 0.187 Uiso 1 1 calc R U . . .
C30 C 0.2896(4) 0.2729(4) 0.1787(3) 0.185(5) Uani 1 1 d . . . . .
H30A H 0.284970 0.259873 0.144850 0.278 Uiso 1 1 calc R U . . .
H30B H 0.274829 0.310618 0.180150 0.278 Uiso 1 1 calc R U . . .
H30C H 0.257367 0.251791 0.200356 0.278 Uiso 1 1 calc R U . . .
C31 C 0.3609(2) 0.22401(15) 0.50230(13) 0.0499(8) Uani 1 1 d . . . . .
C32 C 0.4330(2) 0.22975(19) 0.48566(16) 0.0672(11) Uani 1 1 d . . . . .
H32 H 0.444551 0.256644 0.462167 0.081 Uiso 1 1 calc R U . . .
C33 C 0.4885(2) 0.1962(2) 0.5032(2) 0.0828(14) Uani 1 1 d . . . . .
H33 H 0.537859 0.199995 0.491195 0.099 Uiso 1 1 calc R U . . .
C34 C 0.4733(3) 0.1584(2) 0.53722(18) 0.0782(13) Uani 1 1 d . . . . .
H34 H 0.512045 0.136021 0.549198 0.094 Uiso 1 1 calc R U . . .
C35 C 0.4025(3) 0.15211(19) 0.55444(17) 0.0759(13) Uani 1 1 d . . . . .
H35 H 0.391972 0.125283 0.578224 0.091 Uiso 1 1 calc R U . . .
C36 C 0.3463(2) 0.18457(19) 0.53742(17) 0.0706(12) Uani 1 1 d . . . . .
H36 H 0.297235 0.180119 0.549651 0.085 Uiso 1 1 calc R U . . .
C37 C 0.2360(2) 0.22397(16) 0.43667(14) 0.0553(9) Uani 1 1 d . . . . .
C38 C 0.2641(3) 0.1770(2) 0.41765(18) 0.0780(13) Uani 1 1 d . . . . .
H38 H 0.312002 0.164993 0.427487 0.094 Uiso 1 1 calc R U . . .
C39 C 0.2231(4) 0.1469(2) 0.3842(2) 0.1019(18) Uani 1 1 d . . . . .
H39 H 0.243133 0.114762 0.371188 0.122 Uiso 1 1 calc R U . . .
C40 C 0.1544(4) 0.1635(3) 0.3701(2) 0.106(2) Uani 1 1 d . . . . .
H40 H 0.126531 0.142631 0.347448 0.128 Uiso 1 1 calc R U . . .
C41 C 0.1253(3) 0.2094(3) 0.3882(2) 0.1000(19) Uani 1 1 d . . . . .
H41 H 0.077105 0.220584 0.378122 0.120 Uiso 1 1 calc R U . . .
C42 C 0.1655(2) 0.24031(19) 0.42124(18) 0.0735(12) Uani 1 1 d . . . . .
H42 H 0.144896 0.272722 0.433438 0.088 Uiso 1 1 calc R U . . .
C43 C 0.2261(2) 0.27571(16) 0.53045(15) 0.0568(10) Uani 1 1 d . . . . .
C44 C 0.1698(2) 0.24013(18) 0.54226(18) 0.0684(12) Uani 1 1 d . . . . .
H44 H 0.161539 0.209580 0.522181 0.082 Uiso 1 1 calc R U . . .
C45 C 0.1258(3) 0.2488(2) 0.5830(2) 0.0876(16) Uani 1 1 d . . . . .
H45 H 0.087419 0.224057 0.590806 0.105 Uiso 1 1 calc R U . . .
C46 C 0.1366(3) 0.2925(3) 0.6121(2) 0.0919(17) Uani 1 1 d . . . . .
H46 H 0.105753 0.298019 0.640049 0.110 Uiso 1 1 calc R U . . .
C47 C 0.1918(3) 0.3285(2) 0.60141(19) 0.0898(15) Uani 1 1 d . . . . .
H47 H 0.199343 0.359006 0.621612 0.108 Uiso 1 1 calc R U . . .
C48 C 0.2368(3) 0.3195(2) 0.56032(17) 0.0729(12) Uani 1 1 d . . . . .
H48 H 0.275549 0.344102 0.552862 0.088 Uiso 1 1 calc R U . . .
C49 C 0.2985(2) 0.45274(16) 0.36819(14) 0.0553(9) Uani 1 1 d . . . . .
C50 C 0.2805(3) 0.46400(19) 0.31949(16) 0.0715(12) Uani 1 1 d . . . . .
H50 H 0.237322 0.448584 0.305152 0.086 Uiso 1 1 calc R U . . .
C51 C 0.3253(3) 0.4976(2) 0.29184(19) 0.0890(16) Uani 1 1 d . . . . .
H51 H 0.312905 0.505143 0.258555 0.107 Uiso 1 1 calc R U . . .
C52 C 0.3874(3) 0.5201(2) 0.3125(2) 0.0924(16) Uani 1 1 d . . . . .
H52 H 0.417905 0.543074 0.293401 0.111 Uiso 1 1 calc R U . . .
C53 C 0.4059(3) 0.50963(19) 0.3605(2) 0.0819(14) Uani 1 1 d . . . . .
H53 H 0.448819 0.525462 0.374881 0.098 Uiso 1 1 calc R U . . .
C54 C 0.3612(2) 0.47570(16) 0.38774(16) 0.0608(10) Uani 1 1 d . . . . .
H54 H 0.374295 0.468065 0.420889 0.073 Uiso 1 1 calc R U . . .
C55 C 0.19117(19) 0.44571(16) 0.44613(14) 0.0529(9) Uani 1 1 d . . . . .
C56 C 0.1746(2) 0.49820(18) 0.43734(17) 0.0691(11) Uani 1 1 d . . . . .
H56 H 0.193292 0.515116 0.408587 0.083 Uiso 1 1 calc R U . . .
C57 C 0.1306(3) 0.5272(2) 0.4700(2) 0.0869(15) Uani 1 1 d . . . . .
H57 H 0.119586 0.563700 0.463357 0.104 Uiso 1 1 calc R U . . .
C58 C 0.1034(3) 0.5036(3) 0.5110(2) 0.0875(16) Uani 1 1 d . . . . .
H58 H 0.073047 0.523491 0.533082 0.105 Uiso 1 1 calc R U . . .
C59 C 0.1195(3) 0.4517(3) 0.5207(2) 0.0978(17) Uani 1 1 d . . . . .
H59 H 0.100328 0.435132 0.549552 0.117 Uiso 1 1 calc R U . . .
C60 C 0.1636(3) 0.4227(2) 0.48872(18) 0.0794(14) Uani 1 1 d . . . . .
H60 H 0.175276 0.386512 0.496077 0.095 Uiso 1 1 calc R U . . .
C61 C 0.1803(2) 0.37625(17) 0.36232(14) 0.0552(9) Uani 1 1 d . . . . .
C62 C 0.1088(2) 0.3967(2) 0.35629(17) 0.0735(12) Uani 1 1 d . . . . .
H62 H 0.092488 0.425733 0.376131 0.088 Uiso 1 1 calc R U . . .
C63 C 0.0618(3) 0.3750(3) 0.3216(2) 0.0916(16) Uani 1 1 d . . . . .
H63 H 0.013461 0.389495 0.317221 0.110 Uiso 1 1 calc R U . . .
C64 C 0.0843(3) 0.3329(3) 0.29372(19) 0.0909(17) Uani 1 1 d . . . . .
H64 H 0.051223 0.317814 0.270228 0.109 Uiso 1 1 calc R U . . .
C65 C 0.1544(3) 0.3118(2) 0.29913(18) 0.0858(15) Uani 1 1 d . . . . .
H65 H 0.169969 0.282645 0.279219 0.103 Uiso 1 1 calc R U . . .
C66 C 0.2026(2) 0.33352(19) 0.33395(16) 0.0678(11) Uani 1 1 d . . . . .
H66 H 0.250884 0.318811 0.338139 0.081 Uiso 1 1 calc R U . . .
C67 C 1.0159(4) 0.5900(3) 0.3388(2) 0.1081(19) Uani 1 1 d . . . . .
H67 H 0.982020 0.559100 0.345513 0.130 Uiso 1 1 calc R U . . .
N1 N 0.41268(16) 0.38028(12) 0.48259(10) 0.0469(7) Uani 1 1 d . . . . .
N2 N 0.41356(15) 0.33984(12) 0.39100(10) 0.0453(7) Uani 1 1 d . . . . .
N3 N 0.8897(4) 0.4749(3) 0.3493(2) 0.1151(18) Uani 1 1 d . . . . .
O1 O 0.8677(3) 0.4304(3) 0.3425(3) 0.170(2) Uani 1 1 d . . . . .
O2 O 0.9518(4) 0.4758(3) 0.3680(3) 0.187(3) Uani 1 1 d . . . . .
O3 O 0.8584(4) 0.5155(3) 0.3455(3) 0.227(4) Uani 1 1 d . . . . .
P1 P 0.28818(5) 0.26740(4) 0.47792(4) 0.0494(2) Uani 1 1 d . . . . .
P2 P 0.24712(5) 0.40418(4) 0.40552(4) 0.0490(2) Uani 1 1 d . . . . .
Cu1 Cu 0.32534(2) 0.34436(2) 0.44175(2) 0.04687(15) Uani 1 1 d . . . . .
Cl1 Cl 1.10326(16) 0.56575(15) 0.32402(8) 0.2016(13) Uani 1 1 d . . . . .
Cl2 Cl 1.02306(11) 0.62874(8) 0.39176(7) 0.1256(6) Uani 1 1 d . . . . .
Cl3 Cl 0.97991(16) 0.62710(11) 0.28984(8) 0.1652(9) Uani 1 1 d . . . . .

loop_
_atom_site_aniso_label
_atom_site_aniso_U_11
_atom_site_aniso_U_22
_atom_site_aniso_U_33
_atom_site_aniso_U_23
_atom_site_aniso_U_13
_atom_site_aniso_U_12
C1 0.046(2) 0.048(2) 0.0489(19) 0.0037(16) -0.0072(16) 0.0000(16)
C2 0.0461(19) 0.048(2) 0.062(2) 0.0029(17) -0.0068(17) -0.0018(16)
C3 0.060(2) 0.070(3) 0.068(3) -0.007(2) -0.016(2) -0.004(2)
C4 0.061(3) 0.070(3) 0.091(3) -0.001(3) -0.025(3) -0.015(2)
C5 0.045(2) 0.065(3) 0.108(4) 0.004(3) -0.012(2) -0.010(2)
C6 0.045(2) 0.057(2) 0.087(3) 0.007(2) -0.005(2) -0.0012(18)
C7 0.045(2) 0.080(3) 0.104(4) 0.012(3) 0.012(2) -0.003(2)
C8 0.055(3) 0.097(4) 0.082(3) 0.003(3) 0.018(2) 0.003(2)
C9 0.049(2) 0.080(3) 0.068(3) -0.001(2) 0.008(2) 0.002(2)
C10 0.0382(18) 0.056(2) 0.057(2) 0.0038(18) 0.0051(16) 0.0007(16)
C11 0.0449(19) 0.0461(19) 0.049(2) 0.0053(16) 0.0003(16) 0.0037(16)
C12 0.0418(19) 0.048(2) 0.069(2) 0.0057(18) -0.0043(18) 0.0002(16)
C13 0.053(2) 0.050(2) 0.048(2) -0.0001(16) -0.0011(16) -0.0013(17)
C14 0.087(3) 0.061(3) 0.048(2) 0.0053(19) -0.004(2) 0.014(2)
C15 0.105(4) 0.063(3) 0.060(3) -0.005(2) 0.008(2) 0.019(3)
C16 0.088(3) 0.069(3) 0.051(2) 0.000(2) -0.004(2) 0.002(2)
C17 0.080(3) 0.078(3) 0.048(2) 0.009(2) -0.010(2) 0.006(2)
C18 0.066(3) 0.068(3) 0.053(2) 0.0057(19) -0.0065(19) 0.010(2)
C19 0.118(4) 0.093(4) 0.047(2) -0.005(2) 0.002(3) 0.013(3)
C20 0.291(11) 0.093(5) 0.064(3) -0.019(3) 0.014(5) -0.019(6)
C21 0.140(6) 0.147(6) 0.068(3) -0.019(4) 0.018(4) 0.004(5)
C22 0.0366(18) 0.064(2) 0.049(2) -0.0074(18) 0.0004(15) -0.0004(16)
C23 0.047(2) 0.077(3) 0.050(2) 0.0015(19) 0.0003(17) 0.0004(19)
C24 0.048(2) 0.138(5) 0.045(2) 0.005(3) 0.0039(18) 0.004(3)
C25 0.060(3) 0.147(5) 0.061(3) -0.043(3) 0.002(2) -0.004(3)
C26 0.097(4) 0.097(4) 0.083(4) -0.042(3) -0.002(3) 0.001(3)
C27 0.078(3) 0.071(3) 0.068(3) -0.013(2) -0.004(2) 0.003(2)
C28 0.087(4) 0.277(10) 0.078(4) -0.078(5) -0.007(3) -0.005(5)
C29 0.117(5) 0.169(7) 0.088(4) -0.062(4) 0.006(4) 0.017(5)
C30 0.113(6) 0.316(13) 0.127(6) -0.126(7) -0.051(5) 0.068(7)
C31 0.0455(19) 0.053(2) 0.051(2) 0.0055(17) -0.0045(16) 0.0004(17)
C32 0.052(2) 0.078(3) 0.072(3) 0.017(2) -0.002(2) -0.002(2)
C33 0.048(2) 0.105(4) 0.096(4) 0.010(3) -0.007(2) 0.013(2)
C34 0.071(3) 0.088(3) 0.075(3) 0.012(3) -0.015(2) 0.027(3)
C35 0.081(3) 0.077(3) 0.069(3) 0.026(2) -0.005(2) 0.018(3)
C36 0.060(2) 0.078(3) 0.074(3) 0.025(2) 0.003(2) 0.005(2)
C37 0.054(2) 0.054(2) 0.057(2) 0.0131(18) -0.0026(18) -0.0095(18)
C38 0.076(3) 0.075(3) 0.083(3) -0.002(3) -0.009(3) -0.004(2)
C39 0.126(5) 0.077(4) 0.102(4) -0.016(3) -0.017(4) -0.012(3)
C40 0.119(5) 0.105(5) 0.095(4) 0.008(4) -0.037(4) -0.040(4)
C41 0.076(3) 0.102(4) 0.122(5) 0.034(4) -0.043(3) -0.026(3)
C42 0.063(3) 0.069(3) 0.088(3) 0.017(2) -0.018(2) -0.003(2)
C43 0.046(2) 0.062(2) 0.062(2) 0.021(2) 0.0043(18) 0.0050(18)
C44 0.060(2) 0.064(3) 0.082(3) 0.018(2) 0.013(2) 0.001(2)
C45 0.070(3) 0.095(4) 0.097(4) 0.030(3) 0.023(3) 0.000(3)
C46 0.077(3) 0.122(5) 0.077(3) 0.024(3) 0.026(3) 0.020(3)
C47 0.093(4) 0.107(4) 0.070(3) -0.008(3) 0.011(3) 0.000(3)
C48 0.066(3) 0.081(3) 0.072(3) 0.004(3) 0.006(2) -0.009(2)
C49 0.052(2) 0.057(2) 0.057(2) 0.0135(18) 0.0060(18) 0.0055(18)
C50 0.072(3) 0.077(3) 0.065(3) 0.023(2) -0.001(2) 0.005(2)
C51 0.107(4) 0.091(4) 0.069(3) 0.036(3) 0.008(3) 0.014(3)
C52 0.105(4) 0.077(3) 0.095(4) 0.025(3) 0.029(3) -0.013(3)
C53 0.086(3) 0.069(3) 0.091(4) 0.003(3) 0.021(3) -0.023(3)
C54 0.065(2) 0.053(2) 0.064(2) 0.0046(19) 0.006(2) -0.007(2)
C55 0.0398(18) 0.063(2) 0.056(2) 0.0053(18) -0.0029(16) 0.0004(17)
C56 0.067(3) 0.066(3) 0.075(3) 0.008(2) 0.003(2) 0.008(2)
C57 0.084(3) 0.074(3) 0.103(4) -0.014(3) 0.001(3) 0.013(3)
C58 0.061(3) 0.107(4) 0.095(4) -0.029(3) 0.011(3) 0.002(3)
C59 0.091(4) 0.116(5) 0.087(4) 0.008(3) 0.036(3) 0.003(3)
C60 0.073(3) 0.081(3) 0.084(3) 0.015(3) 0.021(3) 0.010(3)
C61 0.047(2) 0.069(3) 0.050(2) 0.0109(19) -0.0058(17) -0.0057(19)
C62 0.050(2) 0.095(3) 0.076(3) 0.005(3) -0.014(2) 0.008(2)
C63 0.059(3) 0.122(5) 0.094(4) 0.003(4) -0.026(3) 0.001(3)
C64 0.068(3) 0.144(5) 0.061(3) 0.002(3) -0.020(2) -0.024(3)
C65 0.081(3) 0.112(4) 0.065(3) -0.012(3) -0.001(3) -0.015(3)
C66 0.055(2) 0.083(3) 0.065(3) -0.001(2) -0.006(2) -0.007(2)
C67 0.124(5) 0.105(5) 0.096(4) -0.006(3) 0.020(4) -0.001(4)
N1 0.0456(16) 0.0524(17) 0.0427(16) 0.0052(13) -0.0033(13) -0.0003(14)
N2 0.0404(15) 0.0521(17) 0.0432(15) 0.0010(13) -0.0008(12) -0.0003(13)
N3 0.085(4) 0.121(5) 0.139(5) -0.014(4) -0.016(3) -0.016(4)
O1 0.142(5) 0.164(5) 0.206(6) 0.000(5) 0.028(4) -0.068(4)
O2 0.138(5) 0.166(6) 0.256(8) -0.020(5) -0.010(5) -0.001(4)
O3 0.191(7) 0.194(7) 0.296(10) -0.053(7) -0.087(6) 0.090(6)
P1 0.0421(5) 0.0516(5) 0.0543(5) 0.0119(4) 0.0002(4) -0.0006(4)
P2 0.0404(5) 0.0563(6) 0.0503(5) 0.0108(4) -0.0030(4) -0.0005(4)
Cu1 0.0406(2) 0.0527(3) 0.0474(3) 0.0084(2) -0.00090(18) -0.00207(19)
Cl1 0.190(2) 0.296(4) 0.1187(16) -0.0122(19) 0.0354(16) 0.096(2)
Cl2 0.1349(14) 0.1383(15) 0.1035(12) -0.0214(10) -0.0015(10) 0.0061(12)
Cl3 0.212(2) 0.175(2) 0.1079(14) -0.0176(14) -0.0207(15) 0.0411(19)

loop_
_atom_type_symbol
_atom_type_description
_atom_type_scat_dispersion_real
_atom_type_scat_dispersion_imag
_atom_type_scat_source
C C 0.0033 0.0016 'International Tables Vol C Tables 4.2.6.8 and 6.1.1.4'
H H 0.0000 0.0000 'International Tables Vol C Tables 4.2.6.8 and 6.1.1.4'
N N 0.0061 0.0033 'International Tables Vol C Tables 4.2.6.8 and 6.1.1.4'
O O 0.0106 0.0060 'International Tables Vol C Tables 4.2.6.8 and 6.1.1.4'
P P 0.1023 0.0942 'International Tables Vol C Tables 4.2.6.8 and 6.1.1.4'
Cu Cu 0.3201 1.2651 'International Tables Vol C Tables 4.2.6.8 and 6.1.1.4'
Cl Cl 0.1484 0.1585 'International Tables Vol C Tables 4.2.6.8 and 6.1.1.4'

loop_
_geom_angle_atom_site_label_1
_geom_angle_atom_site_label_2
_geom_angle_atom_site_label_3
_geom_angle
_geom_angle_site_symmetry_1
_geom_angle_site_symmetry_3
_geom_angle_publ_flag
N1 C1 C2 136.4(3) . . ?
N1 C1 C11 116.9(3) . . ?
C2 C1 C11 106.7(3) . . ?
C3 C2 C12 119.4(4) . . ?
C3 C2 C1 135.1(4) . . ?
C12 C2 C1 105.5(3) . . ?
C2 C3 C4 118.0(4) . . ?
C2 C3 H3 121.0 . . ?
C4 C3 H3 121.0 . . ?
C5 C4 C3 123.4(4) . . ?
C5 C4 H4 118.3 . . ?
C3 C4 H4 118.3 . . ?
C4 C5 C6 120.8(4) . . ?
C4 C5 H5 119.6 . . ?
C6 C5 H5 119.6 . . ?
C7 C6 C12 116.1(4) . . ?
C7 C6 C5 128.0(4) . . ?
C12 C6 C5 115.9(4) . . ?
C8 C7 C6 121.1(4) . . ?
C8 C7 H7 119.5 . . ?
C6 C7 H7 119.5 . . ?
C7 C8 C9 122.1(5) . . ?
C7 C8 H8 119.0 . . ?
C9 C8 H8 119.0 . . ?
C10 C9 C8 118.7(4) . . ?
C10 C9 H9 120.7 . . ?
C8 C9 H9 120.7 . . ?
C9 C10 C12 119.6(3) . . ?
C9 C10 C11 135.1(4) . . ?
C12 C10 C11 105.2(3) . . ?
N2 C11 C10 134.6(3) . . ?
N2 C11 C1 117.7(3) . . ?
C10 C11 C1 107.4(3) . . ?
C10 C12 C2 115.0(3) . . ?
C10 C12 C6 122.4(4) . . ?
C2 C12 C6 122.6(4) . . ?
C14 C13 C18 119.6(4) . . ?
C14 C13 N1 118.2(3) . . ?
C18 C13 N1 121.8(3) . . ?
C13 C14 C15 119.9(4) . . ?
C13 C14 H14 120.1 . . ?
C15 C14 H14 120.1 . . ?
C14 C15 C16 120.9(4) . . ?
C14 C15 H15 119.6 . . ?
C16 C15 H15 119.6 . . ?
C17 C16 C15 117.7(4) . . ?
C17 C16 C19 121.3(4) . . ?
C15 C16 C19 121.0(4) . . ?
C16 C17 C18 122.3(4) . . ?
C16 C17 H17 118.9 . . ?
C18 C17 H17 118.9 . . ?
C13 C18 C17 119.7(4) . . ?
C13 C18 H18 120.2 . . ?
C17 C18 H18 120.2 . . ?
C20 C19 C21 112.6(6) . . ?
C20 C19 C16 112.9(5) . . ?
C21 C19 C16 111.3(5) . . ?
C20 C19 H19 106.5 . . ?
C21 C19 H19 106.5 . . ?
C16 C19 H19 106.5 . . ?
C19 C20 H20A 109.5 . . ?
C19 C20 H20B 109.5 . . ?
H20A C20 H20B 109.5 . . ?
C19 C20 H20C 109.5 . . ?
H20A C20 H20C 109.5 . . ?
H20B C20 H20C 109.5 . . ?
C19 C21 H21A 109.5 . . ?
C19 C21 H21B 109.5 . . ?
H21A C21 H21B 109.5 . . ?
C19 C21 H21C 109.5 . . ?
H21A C21 H21C 109.5 . . ?
H21B C21 H21C 109.5 . . ?
C27 C22 C23 120.0(4) . . ?
C27 C22 N2 118.6(4) . . ?
C23 C22 N2 121.1(4) . . ?
C22 C23 C24 118.9(4) . . ?
C22 C23 H23 120.6 . . ?
C24 C23 H23 120.6 . . ?
C25 C24 C23 121.6(5) . . ?
C25 C24 H24 119.2 . . ?
C23 C24 H24 119.2 . . ?
C26 C25 C24 117.9(4) . . ?
C26 C25 C28 123.1(7) . . ?
C24 C25 C28 119.0(7) . . ?
C25 C26 C27 122.1(5) . . ?
C25 C26 H26 118.9 . . ?
C27 C26 H26 118.9 . . ?
C22 C27 C26 119.4(5) . . ?
C22 C27 H27 120.3 . . ?
C26 C27 H27 120.3 . . ?
C30 C28 C29 128.3(6) . . ?
C30 C28 C25 116.0(5) . . ?
C29 C28 C25 115.1(5) . . ?
C30 C28 H28 92.5 . . ?
C29 C28 H28 92.5 . . ?
C25 C28 H28 92.5 . . ?
C28 C29 H29A 109.5 . . ?
C28 C29 H29B 109.5 . . ?
H29A C29 H29B 109.5 . . ?
C28 C29 H29C 109.5 . . ?
H29A C29 H29C 109.5 . . ?
H29B C29 H29C 109.5 . . ?
C28 C30 H30A 109.5 . . ?
C28 C30 H30B 109.5 . . ?
H30A C30 H30B 109.5 . . ?
C28 C30 H30C 109.5 . . ?
H30A C30 H30C 109.5 . . ?
H30B C30 H30C 109.5 . . ?
C32 C31 C36 118.2(4) . . ?
C32 C31 P1 119.5(3) . . ?
C36 C31 P1 122.3(3) . . ?
C31 C32 C33 120.0(4) . . ?
C31 C32 H32 120.0 . . ?
C33 C32 H32 120.0 . . ?
C34 C33 C32 120.8(4) . . ?
C34 C33 H33 119.6 . . ?
C32 C33 H33 119.6 . . ?
C33 C34 C35 120.2(4) . . ?
C33 C34 H34 119.9 . . ?
C35 C34 H34 119.9 . . ?
C34 C35 C36 120.1(4) . . ?
C34 C35 H35 119.9 . . ?
C36 C35 H35 119.9 . . ?
C35 C36 C31 120.6(4) . . ?
C35 C36 H36 119.7 . . ?
C31 C36 H36 119.7 . . ?
C38 C37 C42 118.0(4) . . ?
C38 C37 P1 123.3(3) . . ?
C42 C37 P1 118.6(3) . . ?
C37 C38 C39 120.7(5) . . ?
C37 C38 H38 119.7 . . ?
C39 C38 H38 119.7 . . ?
C40 C39 C38 120.2(6) . . ?
C40 C39 H39 119.9 . . ?
C38 C39 H39 119.9 . . ?
C41 C40 C39 120.5(6) . . ?
C41 C40 H40 119.7 . . ?
C39 C40 H40 119.7 . . ?
C40 C41 C42 120.3(5) . . ?
C40 C41 H41 119.8 . . ?
C42 C41 H41 119.8 . . ?
C41 C42 C37 120.3(5) . . ?
C41 C42 H42 119.9 . . ?
C37 C42 H42 119.9 . . ?
C48 C43 C44 118.5(4) . . ?
C48 C43 P1 117.8(3) . . ?
C44 C43 P1 123.8(4) . . ?
C45 C44 C43 120.4(5) . . ?
C45 C44 H44 119.8 . . ?
C43 C44 H44 119.8 . . ?
C46 C45 C44 120.7(5) . . ?
C46 C45 H45 119.7 . . ?
C44 C45 H45 119.7 . . ?
C45 C46 C47 120.4(5) . . ?
C45 C46 H46 119.8 . . ?
C47 C46 H46 119.8 . . ?
C46 C47 C48 119.0(5) . . ?
C46 C47 H47 120.5 . . ?
C48 C47 H47 120.5 . . ?
C43 C48 C47 121.1(5) . . ?
C43 C48 H48 119.4 . . ?
C47 C48 H48 119.4 . . ?
C54 C49 C50 118.4(4) . . ?
C54 C49 P2 118.5(3) . . ?
C50 C49 P2 122.9(3) . . ?
C51 C50 C49 120.2(5) . . ?
C51 C50 H50 119.9 . . ?
C49 C50 H50 119.9 . . ?
C52 C51 C50 120.0(5) . . ?
C52 C51 H51 120.0 . . ?
C50 C51 H51 120.0 . . ?
C51 C52 C53 120.7(5) . . ?
C51 C52 H52 119.6 . . ?
C53 C52 H52 119.6 . . ?
C52 C53 C54 118.9(5) . . ?
C52 C53 H53 120.6 . . ?
C54 C53 H53 120.6 . . ?
C49 C54 C53 121.8(4) . . ?
C49 C54 H54 119.1 . . ?
C53 C54 H54 119.1 . . ?
C56 C55 C60 117.8(4) . . ?
C56 C55 P2 124.3(3) . . ?
C60 C55 P2 117.9(3) . . ?
C55 C56 C57 120.9(5) . . ?
C55 C56 H56 119.6 . . ?
C57 C56 H56 119.6 . . ?
C58 C57 C56 120.2(5) . . ?
C58 C57 H57 119.9 . . ?
C56 C57 H57 119.9 . . ?
C57 C58 C59 120.0(5) . . ?
C57 C58 H58 120.0 . . ?
C59 C58 H58 120.0 . . ?
C58 C59 C60 120.1(5) . . ?
C58 C59 H59 119.9 . . ?
C60 C59 H59 119.9 . . ?
C59 C60 C55 121.0(5) . . ?
C59 C60 H60 119.5 . . ?
C55 C60 H60 119.5 . . ?
C66 C61 C62 119.2(4) . . ?
C66 C61 P2 117.8(3) . . ?
C62 C61 P2 123.0(4) . . ?
C63 C62 C61 120.1(5) . . ?
C63 C62 H62 119.9 . . ?
C61 C62 H62 119.9 . . ?
C64 C63 C62 120.3(5) . . ?
C64 C63 H63 119.8 . . ?
C62 C63 H63 119.8 . . ?
C63 C64 C65 120.6(5) . . ?
C63 C64 H64 119.7 . . ?
C65 C64 H64 119.7 . . ?
C64 C65 C66 119.6(5) . . ?
C64 C65 H65 120.2 . . ?
C66 C65 H65 120.2 . . ?
C61 C66 C65 120.1(4) . . ?
C61 C66 H66 119.9 . . ?
C65 C66 H66 119.9 . . ?
Cl1 C67 Cl2 108.6(4) . . ?
Cl1 C67 Cl3 110.2(3) . . ?
Cl2 C67 Cl3 111.3(4) . . ?
Cl1 C67 H67 108.9 . . ?
Cl2 C67 H67 108.9 . . ?
Cl3 C67 H67 108.9 . . ?
C1 N1 C13 121.9(3) . . ?
C1 N1 Cu1 112.8(2) . . ?
C13 N1 Cu1 124.9(2) . . ?
C11 N2 C22 121.9(3) . . ?
C11 N2 Cu1 112.8(2) . . ?
C22 N2 Cu1 124.2(2) . . ?
O3 N3 O1 129.5(8) . . ?
O3 N3 O2 117.5(8) . . ?
O1 N3 O2 112.5(8) . . ?
C37 P1 C31 103.81(18) . . ?
C37 P1 C43 103.53(19) . . ?
C31 P1 C43 102.84(17) . . ?
C37 P1 Cu1 113.08(12) . . ?
C31 P1 Cu1 116.87(12) . . ?
C43 P1 Cu1 115.10(14) . . ?
C55 P2 C61 104.19(18) . . ?
C55 P2 C49 103.71(18) . . ?
C61 P2 C49 103.31(18) . . ?
C55 P2 Cu1 117.02(13) . . ?
C61 P2 Cu1 115.79(14) . . ?
C49 P2 Cu1 111.27(12) . . ?
N2 Cu1 N1 78.90(11) . . ?
N2 Cu1 P1 117.51(8) . . ?
N1 Cu1 P1 110.57(8) . . ?
N2 Cu1 P2 102.57(8) . . ?
N1 Cu1 P2 113.92(9) . . ?
P1 Cu1 P2 124.34(4) . . ?

loop_
_geom_bond_atom_site_label_1
_geom_bond_atom_site_label_2
_geom_bond_distance
_geom_bond_site_symmetry_2
_geom_bond_publ_flag
C1 N1 1.280(4) . ?
C1 C2 1.478(5) . ?
C1 C11 1.503(5) . ?
C2 C3 1.377(5) . ?
C2 C12 1.409(5) . ?
C3 C4 1.405(6) . ?
C3 H3 0.9500 . ?
C4 C5 1.348(7) . ?
C4 H4 0.9500 . ?
C5 C6 1.417(6) . ?
C5 H5 0.9500 . ?
C6 C7 1.407(7) . ?
C6 C12 1.415(5) . ?
C7 C8 1.363(7) . ?
C7 H7 0.9500 . ?
C8 C9 1.409(6) . ?
C8 H8 0.9500 . ?
C9 C10 1.366(5) . ?
C9 H9 0.9500 . ?
C10 C12 1.404(5) . ?
C10 C11 1.476(5) . ?
C11 N2 1.278(4) . ?
C13 C14 1.376(6) . ?
C13 C18 1.381(5) . ?
C13 N1 1.428(5) . ?
C14 C15 1.393(6) . ?
C14 H14 0.9500 . ?
C15 C16 1.398(6) . ?
C15 H15 0.9500 . ?
C16 C17 1.362(6) . ?
C16 C19 1.527(6) . ?
C17 C18 1.385(6) . ?
C17 H17 0.9500 . ?
C18 H18 0.9500 . ?
C19 C20 1.469(8) . ?
C19 C21 1.499(8) . ?
C19 H19 1.0000 . ?
C20 H20A 0.9800 . ?
C20 H20B 0.9800 . ?
C20 H20C 0.9800 . ?
C21 H21A 0.9800 . ?
C21 H21B 0.9800 . ?
C21 H21C 0.9800 . ?
C22 C27 1.381(6) . ?
C22 C23 1.382(5) . ?
C22 N2 1.423(4) . ?
C23 C24 1.396(6) . ?
C23 H23 0.9500 . ?
C24 C25 1.388(8) . ?
C24 H24 0.9500 . ?
C25 C26 1.355(8) . ?
C25 C28 1.525(7) . ?
C26 C27 1.393(7) . ?
C26 H26 0.9500 . ?
C27 H27 0.9500 . ?
C28 C30 1.343(8) . ?
C28 C29 1.416(8) . ?
C28 H28 1.0000 . ?
C29 H29A 0.9800 . ?
C29 H29B 0.9800 . ?
C29 H29C 0.9800 . ?
C30 H30A 0.9800 . ?
C30 H30B 0.9800 . ?
C30 H30C 0.9800 . ?
C31 C32 1.380(5) . ?
C31 C36 1.396(5) . ?
C31 P1 1.823(4) . ?
C32 C33 1.388(6) . ?
C32 H32 0.9500 . ?
C33 C34 1.350(7) . ?
C33 H33 0.9500 . ?
C34 C35 1.366(7) . ?
C34 H34 0.9500 . ?
C35 C36 1.375(6) . ?
C35 H35 0.9500 . ?
C36 H36 0.9500 . ?
C37 C38 1.379(6) . ?
C37 C42 1.397(6) . ?
C37 P1 1.820(4) . ?
C38 C39 1.390(7) . ?
C38 H38 0.9500 . ?
C39 C40 1.357(9) . ?
C39 H39 0.9500 . ?
C40 C41 1.354(9) . ?
C40 H40 0.9500 . ?
C41 C42 1.387(7) . ?
C41 H41 0.9500 . ?
C42 H42 0.9500 . ?
C43 C48 1.377(6) . ?
C43 C44 1.385(6) . ?
C43 P1 1.824(4) . ?
C44 C45 1.377(7) . ?
C44 H44 0.9500 . ?
C45 C46 1.363(8) . ?
C45 H45 0.9500 . ?
C46 C47 1.370(8) . ?
C46 H46 0.9500 . ?
C47 C48 1.397(7) . ?
C47 H47 0.9500 . ?
C48 H48 0.9500 . ?
C49 C54 1.372(6) . ?
C49 C50 1.391(6) . ?
C49 P2 1.832(4) . ?
C50 C51 1.385(7) . ?
C50 H50 0.9500 . ?
C51 C52 1.370(8) . ?
C51 H51 0.9500 . ?
C52 C53 1.372(7) . ?
C52 H52 0.9500 . ?
C53 C54 1.382(6) . ?
C53 H53 0.9500 . ?
C54 H54 0.9500 . ?
C55 C56 1.366(6) . ?
C55 C60 1.383(6) . ?
C55 P2 1.818(4) . ?
C56 C57 1.391(7) . ?
C56 H56 0.9500 . ?
C57 C58 1.353(8) . ?
C57 H57 0.9500 . ?
C58 C59 1.356(8) . ?
C58 H58 0.9500 . ?
C59 C60 1.382(7) . ?
C59 H59 0.9500 . ?
C60 H60 0.9500 . ?
C61 C66 1.376(6) . ?
C61 C62 1.393(5) . ?
C61 P2 1.819(4) . ?
C62 C63 1.377(7) . ?
C62 H62 0.9500 . ?
C63 C64 1.359(8) . ?
C63 H63 0.9500 . ?
C64 C65 1.374(7) . ?
C64 H64 0.9500 . ?
C65 C66 1.392(6) . ?
C65 H65 0.9500 . ?
C66 H66 0.9500 . ?
C67 Cl1 1.731(7) . ?
C67 Cl2 1.739(6) . ?
C67 Cl3 1.745(7) . ?
C67 H67 1.0000 . ?
N1 Cu1 2.122(3) . ?
N2 Cu1 2.104(3) . ?
N3 O3 1.165(8) . ?
N3 O1 1.195(8) . ?
N3 O2 1.226(7) . ?
P1 Cu1 2.2606(11) . ?
P2 Cu1 2.2763(10) . ?

loop_
_geom_hbond_atom_site_label_D
_geom_hbond_atom_site_label_H
_geom_hbond_atom_site_label_A
_geom_hbond_distance_DH
_geom_hbond_distance_HA
_geom_hbond_distance_DA
_geom_hbond_angle_DHA
_geom_hbond_site_symmetry_A
_geom_hbond_publ_flag
C67 H67 O3 1.00 2.48 3.394(11) 152.4 . yes
C67 H67 O2 1.00 2.24 3.179(10) 156.4 . yes
C67 H67 O3 1.00 2.48 3.394(11) 152.4 . yes
C67 H67 O2 1.00 2.24 3.179(10) 156.4 . yes
C67 H67 N3 1.00 2.68 3.674(10) 171.7 . yes
C67 H67 N3 1.00 2.68 3.674(10) 171.7 . yes
C67 H67 O2 1.00 2.24 3.179(10) 156.4 . yes
C67 H67 O3 1.00 2.48 3.394(11) 152.4 . yes

loop_
_geom_torsion_atom_site_label_1
_geom_torsion_atom_site_label_2
_geom_torsion_atom_site_label_3
_geom_torsion_atom_site_label_4
_geom_torsion
_geom_torsion_site_symmetry_1
_geom_torsion_site_symmetry_2
_geom_torsion_site_symmetry_3
_geom_torsion_site_symmetry_4
_geom_torsion_publ_flag
N1 C1 C2 C3 5.8(8) . . . . ?
C11 C1 C2 C3 -176.6(4) . . . . ?
N1 C1 C2 C12 -174.6(4) . . . . ?
C11 C1 C2 C12 3.0(4) . . . . ?
C12 C2 C3 C4 -0.2(6) . . . . ?
C1 C2 C3 C4 179.2(4) . . . . ?
C2 C3 C4 C5 0.3(7) . . . . ?
C3 C4 C5 C6 -0.7(7) . . . . ?
C4 C5 C6 C7 -178.3(5) . . . . ?
C4 C5 C6 C12 0.9(6) . . . . ?
C12 C6 C7 C8 0.9(7) . . . . ?
C5 C6 C7 C8 -179.9(5) . . . . ?
C6 C7 C8 C9 -0.9(8) . . . . ?
C7 C8 C9 C10 0.1(7) . . . . ?
C8 C9 C10 C12 0.7(6) . . . . ?
C8 C9 C10 C11 -175.3(4) . . . . ?
C9 C10 C11 N2 6.3(8) . . . . ?
C12 C10 C11 N2 -170.1(4) . . . . ?
C9 C10 C11 C1 -179.6(4) . . . . ?
C12 C10 C11 C1 4.0(4) . . . . ?
N1 C1 C11 N2 -10.9(5) . . . . ?
C2 C1 C11 N2 170.9(3) . . . . ?
N1 C1 C11 C10 173.8(3) . . . . ?
C2 C1 C11 C10 -4.4(4) . . . . ?
C9 C10 C12 C2 -179.4(4) . . . . ?
C11 C10 C12 C2 -2.3(4) . . . . ?
C9 C10 C12 C6 -0.8(6) . . . . ?
C11 C10 C12 C6 176.3(3) . . . . ?
C3 C2 C12 C10 179.2(4) . . . . ?
C1 C2 C12 C10 -0.5(4) . . . . ?
C3 C2 C12 C6 0.6(6) . . . . ?
C1 C2 C12 C6 -179.1(3) . . . . ?
C7 C6 C12 C10 0.0(6) . . . . ?
C5 C6 C12 C10 -179.4(4) . . . . ?
C7 C6 C12 C2 178.5(4) . . . . ?
C5 C6 C12 C2 -0.9(6) . . . . ?
C18 C13 C14 C15 1.7(7) . . . . ?
N1 C13 C14 C15 173.8(4) . . . . ?
C13 C14 C15 C16 0.3(7) . . . . ?
C14 C15 C16 C17 -1.6(7) . . . . ?
C14 C15 C16 C19 -178.7(5) . . . . ?
C15 C16 C17 C18 1.1(7) . . . . ?
C19 C16 C17 C18 178.1(5) . . . . ?
C14 C13 C18 C17 -2.2(6) . . . . ?
N1 C13 C18 C17 -174.1(4) . . . . ?
C16 C17 C18 C13 0.8(7) . . . . ?
C17 C16 C19 C20 127.6(6) . . . . ?
C15 C16 C19 C20 -55.5(8) . . . . ?
C17 C16 C19 C21 -104.6(6) . . . . ?
C15 C16 C19 C21 72.4(7) . . . . ?
C27 C22 C23 C24 0.3(6) . . . . ?
N2 C22 C23 C24 -173.5(3) . . . . ?
C22 C23 C24 C25 -1.4(6) . . . . ?
C23 C24 C25 C26 0.2(7) . . . . ?
C23 C24 C25 C28 180.0(4) . . . . ?
C24 C25 C26 C27 2.0(8) . . . . ?
C28 C25 C26 C27 -177.7(5) . . . . ?
C23 C22 C27 C26 1.8(6) . . . . ?
N2 C22 C27 C26 175.8(4) . . . . ?
C25 C26 C27 C22 -3.0(8) . . . . ?
C26 C25 C28 C30 96.5(11) . . . . ?
C24 C25 C28 C30 -83.3(10) . . . . ?
C26 C25 C28 C29 -91.5(9) . . . . ?
C24 C25 C28 C29 88.7(9) . . . . ?
C36 C31 C32 C33 1.0(7) . . . . ?
P1 C31 C32 C33 -178.7(4) . . . . ?
C31 C32 C33 C34 -1.1(8) . . . . ?
C32 C33 C34 C35 0.8(8) . . . . ?
C33 C34 C35 C36 -0.4(8) . . . . ?
C34 C35 C36 C31 0.3(8) . . . . ?
C32 C31 C36 C35 -0.6(7) . . . . ?
P1 C31 C36 C35 179.1(4) . . . . ?
C42 C37 C38 C39 -0.1(7) . . . . ?
P1 C37 C38 C39 -176.5(4) . . . . ?
C37 C38 C39 C40 -0.4(9) . . . . ?
C38 C39 C40 C41 0.4(10) . . . . ?
C39 C40 C41 C42 0.2(10) . . . . ?
C40 C41 C42 C37 -0.7(8) . . . . ?
C38 C37 C42 C41 0.7(7) . . . . ?
P1 C37 C42 C41 177.2(4) . . . . ?
C48 C43 C44 C45 0.2(6) . . . . ?
P1 C43 C44 C45 179.1(4) . . . . ?
C43 C44 C45 C46 0.2(8) . . . . ?
C44 C45 C46 C47 -0.2(8) . . . . ?
C45 C46 C47 C48 -0.3(8) . . . . ?
C44 C43 C48 C47 -0.6(7) . . . . ?
P1 C43 C48 C47 -179.6(4) . . . . ?
C46 C47 C48 C43 0.6(8) . . . . ?
C54 C49 C50 C51 0.0(7) . . . . ?
P2 C49 C50 C51 -174.4(4) . . . . ?
C49 C50 C51 C52 -0.2(8) . . . . ?
C50 C51 C52 C53 0.0(9) . . . . ?
C51 C52 C53 C54 0.5(8) . . . . ?
C50 C49 C54 C53 0.5(6) . . . . ?
P2 C49 C54 C53 175.2(4) . . . . ?
C52 C53 C54 C49 -0.8(7) . . . . ?
C60 C55 C56 C57 -0.8(7) . . . . ?
P2 C55 C56 C57 179.2(4) . . . . ?
C55 C56 C57 C58 -0.1(8) . . . . ?
C56 C57 C58 C59 0.5(8) . . . . ?
C57 C58 C59 C60 0.1(9) . . . . ?
C58 C59 C60 C55 -1.0(9) . . . . ?
C56 C55 C60 C59 1.4(7) . . . . ?
P2 C55 C60 C59 -178.7(4) . . . . ?
C66 C61 C62 C63 -1.3(7) . . . . ?
P2 C61 C62 C63 177.6(4) . . . . ?
C61 C62 C63 C64 1.2(8) . . . . ?
C62 C63 C64 C65 -0.9(9) . . . . ?
C63 C64 C65 C66 0.7(8) . . . . ?
C62 C61 C66 C65 1.1(7) . . . . ?
P2 C61 C66 C65 -177.8(4) . . . . ?
C64 C65 C66 C61 -0.8(8) . . . . ?
C2 C1 N1 C13 -4.3(7) . . . . ?
C11 C1 N1 C13 178.3(3) . . . . ?
C2 C1 N1 Cu1 -177.0(4) . . . . ?
C11 C1 N1 Cu1 5.6(4) . . . . ?
C14 C13 N1 C1 125.6(4) . . . . ?
C18 C13 N1 C1 -62.4(5) . . . . ?
C14 C13 N1 Cu1 -62.6(4) . . . . ?
C18 C13 N1 Cu1 109.4(4) . . . . ?
C10 C11 N2 C22 -8.0(6) . . . . ?
C1 C11 N2 C22 178.4(3) . . . . ?
C10 C11 N2 Cu1 -176.4(3) . . . . ?
C1 C11 N2 Cu1 10.0(4) . . . . ?
C27 C22 N2 C11 122.0(4) . . . . ?
C23 C22 N2 C11 -64.0(5) . . . . ?
C27 C22 N2 Cu1 -70.9(4) . . . . ?
C23 C22 N2 Cu1 103.0(4) . . . . ?
C38 C37 P1 C31 -19.6(4) . . . . ?
C42 C37 P1 C31 164.0(3) . . . . ?
C38 C37 P1 C43 -126.7(4) . . . . ?
C42 C37 P1 C43 56.9(4) . . . . ?
C38 C37 P1 Cu1 108.0(4) . . . . ?
C42 C37 P1 Cu1 -68.3(3) . . . . ?
C32 C31 P1 C37 105.6(4) . . . . ?
C36 C31 P1 C37 -74.1(4) . . . . ?
C32 C31 P1 C43 -146.8(4) . . . . ?
C36 C31 P1 C43 33.5(4) . . . . ?
C32 C31 P1 Cu1 -19.7(4) . . . . ?
C36 C31 P1 Cu1 160.6(3) . . . . ?
C48 C43 P1 C37 -158.5(3) . . . . ?
C44 C43 P1 C37 22.5(4) . . . . ?
C48 C43 P1 C31 93.6(4) . . . . ?
C44 C43 P1 C31 -85.4(4) . . . . ?
C48 C43 P1 Cu1 -34.6(4) . . . . ?
C44 C43 P1 Cu1 146.4(3) . . . . ?
C56 C55 P2 C61 -88.1(4) . . . . ?
C60 C55 P2 C61 92.0(4) . . . . ?
C56 C55 P2 C49 19.7(4) . . . . ?
C60 C55 P2 C49 -160.2(3) . . . . ?
C56 C55 P2 Cu1 142.7(3) . . . . ?
C60 C55 P2 Cu1 -37.3(4) . . . . ?
C66 C61 P2 C55 -165.2(3) . . . . ?
C62 C61 P2 C55 15.9(4) . . . . ?
C66 C61 P2 C49 86.6(4) . . . . ?
C62 C61 P2 C49 -92.2(4) . . . . ?
C66 C61 P2 Cu1 -35.2(4) . . . . ?
C62 C61 P2 Cu1 145.9(3) . . . . ?
C54 C49 P2 C55 81.1(3) . . . . ?
C50 C49 P2 C55 -104.5(4) . . . . ?
C54 C49 P2 C61 -170.4(3) . . . . ?
C50 C49 P2 C61 4.0(4) . . . . ?
C54 C49 P2 Cu1 -45.5(4) . . . . ?
C50 C49 P2 Cu1 128.9(3) . . . . ?
